data_4502854
loop_
_publ_author_name
'Kapadia, Pradeep P.'
'Swenson, Dale C.'
'Pigge, F. Christopher'

_publ_section_title
;
 Influence of Halogen Bonding Interactions in Crystalline Networks of
 Tetraarylethylene Halobenzoyl Esters
;
_journal_issue 2
_journal_name_full 'Crystal Growth &amp; Design'
_journal_page_first 698
_journal_paper_doi 10.1021/cg200986v
_journal_volume 12
_journal_year 2012
_chemical_formula_moiety 'C54 H32 O8 Br4, 0.78(C5 H5 N1)'
_chemical_formula_sum 'C57.88 H35.88 Br4 N0.77 O8'
_chemical_formula_weight 1189.80
_chemical_name_systematic
; 
 ? 
;
_space_group_IT_number 2
_symmetry_cell_setting triclinic
_symmetry_space_group_name_Hall '-P 1'
_symmetry_space_group_name_H-M 'P -1'
_atom_sites_solution_hydrogens geom
_atom_sites_solution_primary direct
_atom_sites_solution_secondary difmap
_audit_creation_method SHELXL-97
_cell_angle_alpha 112.180(16)
_cell_angle_beta 90.699(15)
_cell_angle_gamma 106.481(19)
_cell_formula_units_Z 2
_cell_length_a 10.543(4)
_cell_length_b 16.296(5)
_cell_length_c 17.040(6)
_cell_measurement_reflns_used 3773
_cell_measurement_temperature 210(2)
_cell_measurement_theta_max 25.35
_cell_measurement_theta_min 1.0
_cell_volume 2576.0(16)
_computing_cell_refinement 'HKL Scalepack (Otwinowski & Minor, 1997)'
_computing_data_collection 'Collect (Nonius BV< 1997-2000)'
_computing_data_reduction 'HKL Denzo, Scalepack (Otwinowski & Minor, 1997)'
_computing_molecular_graphics 'SHELXTL v6.1 (Sheldrick, 2008)'
_computing_publication_material 'SHELXTL v6.1 (Sheldrick, 2008)'
_computing_structure_refinement 'SHELXTL v6.1 (Sheldrick, 2008)'
_computing_structure_solution 'SHELXTL v6.1 (Sheldrick, 2008)'
_diffrn_ambient_temperature 210(2)
_diffrn_detector_area_resol_mean 9
_diffrn_measured_fraction_theta_full 0.795
_diffrn_measured_fraction_theta_max 0.795
_diffrn_measurement_device_type 'Nonius KappaCCD'
_diffrn_measurement_method 'CCD phi and omega scans'
_diffrn_radiation_monochromator graphite
_diffrn_radiation_source 'fine-focus sealed tube'
_diffrn_radiation_type MoK\a
_diffrn_radiation_wavelength 0.71073
_diffrn_reflns_av_R_equivalents 0.0429
_diffrn_reflns_av_sigmaI/netI 0.0618
_diffrn_reflns_limit_h_max 10
_diffrn_reflns_limit_h_min -9
_diffrn_reflns_limit_k_max 15
_diffrn_reflns_limit_k_min -15
_diffrn_reflns_limit_l_max 15
_diffrn_reflns_limit_l_min -16
_diffrn_reflns_number 12376
_diffrn_reflns_theta_full 20.00
_diffrn_reflns_theta_max 20.00
_diffrn_reflns_theta_min 2.56
_diffrn_standards_number 0
_exptl_absorpt_coefficient_mu 3.180
_exptl_absorpt_correction_T_max 0.9106
_exptl_absorpt_correction_T_min 0.5036
_exptl_absorpt_correction_type multi-scan
_exptl_absorpt_process_details 'HKL Scalepack (Otwinowski & Minor, 1997)'
_exptl_crystal_colour colorless
_exptl_crystal_density_diffrn 1.534
_exptl_crystal_density_method 'not measured'
_exptl_crystal_description blade
_exptl_crystal_F_000 1185
_exptl_crystal_size_max 0.25
_exptl_crystal_size_mid 0.06
_exptl_crystal_size_min 0.03
_refine_diff_density_max 1.361
_refine_diff_density_min -0.719
_refine_diff_density_rms 0.162
_refine_ls_extinction_method none
_refine_ls_goodness_of_fit_ref 1.127
_refine_ls_hydrogen_treatment constr
_refine_ls_matrix_type full
_refine_ls_number_parameters 202
_refine_ls_number_reflns 3814
_refine_ls_number_restraints 0
_refine_ls_restrained_S_all 1.127
_refine_ls_R_factor_all 0.1646
_refine_ls_R_factor_gt 0.1273
_refine_ls_shift/su_max 0.001
_refine_ls_shift/su_mean 0.000
_refine_ls_structure_factor_coef Fsqd
_refine_ls_weighting_details 'calc w=1/[\s^2^(Fo^2^)+(0.1661P)^2^+55.1516P] where P=(Fo^2^+2Fc^2^)/3'
_refine_ls_weighting_scheme calc
_refine_ls_wR_factor_gt 0.3379
_refine_ls_wR_factor_ref 0.3668
_reflns_number_gt 2715
_reflns_number_total 3814
_reflns_threshold_expression >2sigma(I)
_cod_data_source_file cg200986v_si_002.cif
_cod_data_source_block 6.py
_cod_depositor_comments
;
The following automatic conversions were performed:

'_symmetry_cell_setting' value 'Triclinic' changed to 'triclinic'
according to /home/saulius/struct/CIF-dictionaries/cif_core.dic
dictionary named 'cif_core.dic' version 2.4.1 from 2010-06-29.

Automatic conversion script
Id: cif_fix_values 1715 2011-07-08 13:25:40Z adriana 
;
_cod_database_code 4502854

loop_
_symmetry_equiv_pos_as_xyz
'x, y, z'
'-x, -y, -z'

loop_
_atom_site_label
_atom_site_type_symbol
_atom_site_fract_x
_atom_site_fract_y
_atom_site_fract_z
_atom_site_U_iso_or_equiv
_atom_site_adp_type
_atom_site_occupancy
_atom_site_symmetry_multiplicity
_atom_site_calc_flag
_atom_site_refinement_flags
Br1 Br 0.5782(4) 1.33045(17) 0.87640(19) 0.0892(13) Uani 1 1 d .
Br2 Br 1.0457(3) 0.99371(18) 1.32168(17) 0.0827(12) Uani 1 1 d .
Br3 Br 0.1127(4) -0.44081(18) 0.3458(2) 0.0996(14) Uani 1 1 d .
Br4 Br -0.4543(4) -0.1570(2) -0.0906(2) 0.1150(15) Uani 1 1 d .
C1A C 0.301(3) 0.456(2) 0.5686(19) 0.096(9) Uiso 1 1 d .
C2A C 0.353(3) 0.425(2) 0.622(2) 0.106(11) Uiso 1 1 d .
C1 C 0.319(2) 0.5580(10) 0.5963(14) 0.099(10) Uiso 1 1 d G
C2 C 0.371(2) 0.6018(14) 0.5425(10) 0.112(11) Uiso 1 1 d G
H2 H 0.3878 0.5667 0.4879 0.134 Uiso 1 1 calc R
C3 C 0.397(2) 0.6975(14) 0.5692(13) 0.098(10) Uiso 1 1 d G
H3 H 0.4317 0.7271 0.5327 0.117 Uiso 1 1 calc R
C4 C 0.372(2) 0.7494(10) 0.6498(14) 0.113(11) Uiso 1 1 d G
C5 C 0.321(2) 0.7057(15) 0.7037(11) 0.129(13) Uiso 1 1 d G
H5 H 0.3035 0.7408 0.7582 0.155 Uiso 1 1 calc R
C6 C 0.294(2) 0.6100(15) 0.6770(13) 0.104(10) Uiso 1 1 d G
H6 H 0.2596 0.5804 0.7134 0.125 Uiso 1 1 calc R
O1 O 0.392(2) 0.8464(15) 0.6765(14) 0.113(7) Uiso 1 1 d .
C7 C 0.521(4) 0.898(2) 0.7068(18) 0.090(9) Uiso 1 1 d .
O2 O 0.616(3) 0.870(2) 0.7060(18) 0.163(11) Uiso 1 1 d .
C8 C 0.529(3) 0.9994(11) 0.7466(14) 0.097(10) Uiso 1 1 d G
C9 C 0.427(2) 1.0299(15) 0.7268(13) 0.122(12) Uiso 1 1 d G
H9 H 0.3514 0.9869 0.6880 0.147 Uiso 1 1 calc R
C10 C 0.437(2) 1.1238(17) 0.7643(15) 0.124(12) Uiso 1 1 d G
H10 H 0.3681 1.1444 0.7510 0.148 Uiso 1 1 calc R
C11 C 0.549(3) 1.1874(11) 0.8217(14) 0.122(12) Uiso 1 1 d G
C12 C 0.651(2) 1.1569(15) 0.8415(13) 0.119(12) Uiso 1 1 d G
H12 H 0.7262 1.1999 0.8803 0.143 Uiso 1 1 calc R
C13 C 0.641(2) 1.0630(17) 0.8039(15) 0.137(14) Uiso 1 1 d G
H13 H 0.7095 1.0424 0.8173 0.165 Uiso 1 1 calc R
C21 C 0.438(2) 0.4840(14) 0.7060(11) 0.101(10) Uiso 1 1 d G
C22 C 0.555(2) 0.5534(15) 0.7112(11) 0.106(10) Uiso 1 1 d G
H22 H 0.5809 0.5621 0.6616 0.127 Uiso 1 1 calc R
C23 C 0.6330(18) 0.6101(13) 0.7898(14) 0.105(10) Uiso 1 1 d G
H23 H 0.7119 0.6571 0.7933 0.126 Uiso 1 1 calc R
C24 C 0.595(2) 0.5974(14) 0.8632(11) 0.114(11) Uiso 1 1 d G
C25 C 0.478(2) 0.5280(16) 0.8580(12) 0.116(11) Uiso 1 1 d G
H25 H 0.4520 0.5194 0.9076 0.139 Uiso 1 1 calc R
C26 C 0.3998(19) 0.4713(13) 0.7794(15) 0.113(11) Uiso 1 1 d G
H26 H 0.3210 0.4243 0.7759 0.136 Uiso 1 1 calc R
O3 O 0.681(2) 0.6597(15) 0.9382(14) 0.113(7) Uiso 1 1 d .
C27 C 0.712(4) 0.637(2) 1.001(2) 0.106(11) Uiso 1 1 d .
O4 O 0.680(3) 0.5568(18) 0.9946(15) 0.128(8) Uiso 1 1 d .
C28 C 0.791(2) 0.7214(14) 1.0748(12) 0.109(11) Uiso 1 1 d G
C29 C 0.820(2) 0.8097(17) 1.0740(13) 0.120(12) Uiso 1 1 d G
H29 H 0.7876 0.8170 1.0261 0.144 Uiso 1 1 calc R
C30 C 0.896(2) 0.8874(13) 1.1442(16) 0.127(13) Uiso 1 1 d G
H30 H 0.9149 0.9472 1.1437 0.153 Uiso 1 1 calc R
C31 C 0.943(2) 0.8768(14) 1.2151(13) 0.114(11) Uiso 1 1 d G
C32 C 0.914(2) 0.7884(18) 1.2158(12) 0.130(13) Uiso 1 1 d G
H32 H 0.9464 0.7812 1.2638 0.156 Uiso 1 1 calc R
C33 C 0.838(2) 0.7107(13) 1.1457(15) 0.125(12) Uiso 1 1 d G
H33 H 0.8191 0.6510 1.1462 0.150 Uiso 1 1 calc R
C41 C 0.322(3) 0.3243(11) 0.6043(13) 0.096(10) Uiso 1 1 d G
C42 C 0.4268(18) 0.2909(14) 0.6129(13) 0.128(13) Uiso 1 1 d G
H42 H 0.5142 0.3322 0.6322 0.154 Uiso 1 1 calc R
C43 C 0.402(2) 0.1964(16) 0.5931(13) 0.100(10) Uiso 1 1 d G
H43 H 0.4729 0.1738 0.5990 0.120 Uiso 1 1 calc R
C44 C 0.273(2) 0.1353(11) 0.5646(13) 0.102(10) Uiso 1 1 d G
C45 C 0.1684(18) 0.1687(14) 0.5560(13) 0.109(11) Uiso 1 1 d G
H45 H 0.0810 0.1274 0.5367 0.131 Uiso 1 1 calc R
C46 C 0.193(2) 0.2632(16) 0.5758(13) 0.117(12) Uiso 1 1 d G
H46 H 0.1222 0.2858 0.5700 0.141 Uiso 1 1 calc R
O5 O 0.250(2) 0.0370(15) 0.5387(14) 0.111(7) Uiso 1 1 d .
C47 C 0.312(5) -0.002(3) 0.476(3) 0.134(14) Uiso 1 1 d .
O6 O 0.388(3) 0.036(2) 0.4389(19) 0.160(10) Uiso 1 1 d .
C48 C 0.259(2) -0.1045(10) 0.4485(14) 0.096(10) Uiso 1 1 d G
C49 C 0.200(2) -0.1475(14) 0.5012(10) 0.117(11) Uiso 1 1 d G
H49 H 0.1888 -0.1111 0.5570 0.140 Uiso 1 1 calc R
C50 C 0.157(2) -0.2442(15) 0.4716(13) 0.111(11) Uiso 1 1 d G
H50 H 0.1163 -0.2732 0.5073 0.133 Uiso 1 1 calc R
C51 C 0.173(2) -0.2979(10) 0.3892(14) 0.102(10) Uiso 1 1 d G
C52 C 0.233(2) -0.2550(14) 0.3364(11) 0.114(11) Uiso 1 1 d G
H52 H 0.2436 -0.2914 0.2807 0.136 Uiso 1 1 calc R
C53 C 0.276(2) -0.1583(15) 0.3661(13) 0.130(13) Uiso 1 1 d G
H53 H 0.3161 -0.1293 0.3304 0.156 Uiso 1 1 calc R
C61 C 0.226(2) 0.3935(13) 0.4824(11) 0.094(9) Uiso 1 1 d G
C62 C 0.2673(18) 0.3216(16) 0.4258(15) 0.118(12) Uiso 1 1 d G
H62 H 0.3483 0.3138 0.4400 0.142 Uiso 1 1 calc R
C63 C 0.189(2) 0.2614(13) 0.3482(13) 0.112(11) Uiso 1 1 d G
H63 H 0.2163 0.2128 0.3099 0.135 Uiso 1 1 calc R
C64 C 0.069(2) 0.2730(13) 0.3272(11) 0.100(10) Uiso 1 1 d G
C65 C 0.0279(18) 0.3448(16) 0.3838(15) 0.113(11) Uiso 1 1 d G
H65 H -0.0531 0.3526 0.3697 0.136 Uiso 1 1 calc R
C66 C 0.107(2) 0.4051(13) 0.4614(13) 0.121(12) Uiso 1 1 d G
H66 H 0.0789 0.4536 0.4997 0.145 Uiso 1 1 calc R
O7 O -0.033(2) 0.2107(16) 0.2624(15) 0.116(7) Uiso 1 1 d .
C67 C -0.010(6) 0.173(4) 0.181(3) 0.173(18) Uiso 1 1 d .
O8 O 0.105(4) 0.208(2) 0.167(2) 0.192(13) Uiso 1 1 d .
C68 C -0.117(2) 0.1062(16) 0.1159(18) 0.136(14) Uiso 1 1 d G
C69 C -0.234(3) 0.0673(18) 0.1429(12) 0.122(12) Uiso 1 1 d G
H69 H -0.2453 0.0916 0.2010 0.146 Uiso 1 1 calc R
C70 C -0.334(2) -0.0075(18) 0.0841(18) 0.142(14) Uiso 1 1 d G
H70 H -0.4138 -0.0338 0.1024 0.170 Uiso 1 1 calc R
C71 C -0.318(3) -0.0434(16) -0.0017(16) 0.127(13) Uiso 1 1 d G
C72 C -0.200(3) -0.005(2) -0.0288(13) 0.174(18) Uiso 1 1 d G
H72 H -0.1891 -0.0288 -0.0868 0.208 Uiso 1 1 calc R
C73 C -0.100(2) 0.070(2) 0.030(2) 0.176(18) Uiso 1 1 d G
H73 H -0.0206 0.0966 0.0118 0.211 Uiso 1 1 calc R
C104 C 1.014(7) 0.361(5) 0.126(3) 0.27(4) Uiso 0.78(4) 1 d PG
H104 H 1.0746 0.3355 0.1411 0.329 Uiso 0.78(4) 1 calc PR
N105 N 0.878(8) 0.314(3) 0.111(3) 0.24(3) Uiso 0.78(4) 1 d PG
C106 C 0.788(4) 0.352(5) 0.088(3) 0.28(4) Uiso 0.78(4) 1 d PG
H106 H 0.6959 0.3199 0.0777 0.331 Uiso 0.78(4) 1 calc PR
C101 C 0.834(7) 0.437(5) 0.080(3) 0.30(5) Uiso 0.78(4) 1 d PG
H101 H 0.7735 0.4620 0.0640 0.362 Uiso 0.78(4) 1 calc PR
C102 C 0.970(9) 0.484(3) 0.094(3) 0.26(4) Uiso 0.78(4) 1 d PG
H102 H 1.0017 0.5409 0.0889 0.312 Uiso 0.78(4) 1 calc PR
C103 C 1.060(5) 0.446(5) 0.117(3) 0.24(4) Uiso 0.78(4) 1 d PG
H103 H 1.1522 0.4777 0.1274 0.290 Uiso 0.78(4) 1 calc PR

loop_
_atom_site_aniso_label
_atom_site_aniso_U_11
_atom_site_aniso_U_22
_atom_site_aniso_U_33
_atom_site_aniso_U_23
_atom_site_aniso_U_13
_atom_site_aniso_U_12
Br1 0.119(3) 0.0431(15) 0.100(2) 0.0155(15) 0.0426(19) 0.0328(17)
Br2 0.101(3) 0.0577(17) 0.0614(17) 0.0021(13) 0.0013(15) 0.0128(16)
Br3 0.136(4) 0.0437(16) 0.109(2) 0.0231(16) 0.023(2) 0.0228(18)
Br4 0.138(4) 0.072(2) 0.098(2) -0.0042(17) -0.039(2) 0.033(2)

loop_
_atom_type_symbol
_atom_type_description
_atom_type_scat_dispersion_real
_atom_type_scat_dispersion_imag
_atom_type_scat_source
C C 0.0033 0.0016 'International Tables Vol C Tables 4.2.6.8 and 6.1.1.4'
H H 0.0000 0.0000 'International Tables Vol C Tables 4.2.6.8 and 6.1.1.4'
N N 0.0061 0.0033 'International Tables Vol C Tables 4.2.6.8 and 6.1.1.4'
O O 0.0106 0.0060 'International Tables Vol C Tables 4.2.6.8 and 6.1.1.4'
Br Br -0.2901 2.4595 'International Tables Vol C Tables 4.2.6.8 and 6.1.1.4'

loop_
_geom_angle_atom_site_label_1
_geom_angle_atom_site_label_2
_geom_angle_atom_site_label_3
_geom_angle
C2A C1A C61 123(3)
C2A C1A C1 120(3)
C61 C1A C1 117(2)
C1A C2A C21 127(3)
C1A C2A C41 123(3)
C21 C2A C41 110(2)
C2 C1 C6 120.0
C2 C1 C1A 119.0(19)
C6 C1 C1A 120.8(19)
C3 C2 C1 120.0
C3 C2 H2 120.0
C1 C2 H2 120.0
C2 C3 C4 120.0
C2 C3 H3 120.0
C4 C3 H3 120.0
C3 C4 C5 120.0
C3 C4 O1 120.8(18)
C5 C4 O1 119.1(18)
C4 C5 C6 120.0
C4 C5 H5 120.0
C6 C5 H5 120.0
C5 C6 C1 120.0
C5 C6 H6 120.0
C1 C6 H6 120.0
C7 O1 C4 112(2)
O2 C7 O1 128(3)
O2 C7 C8 124(3)
O1 C7 C8 108(3)
C9 C8 C13 120.0
C9 C8 C7 121(2)
C13 C8 C7 119(2)
C8 C9 C10 120.0
C8 C9 H9 120.0
C10 C9 H9 120.0
C9 C10 C11 120.0
C9 C10 H10 120.0
C11 C10 H10 120.0
C12 C11 C10 120.0
C12 C11 Br1 116.9(15)
C10 C11 Br1 123.0(15)
C11 C12 C13 120.0
C11 C12 H12 120.0
C13 C12 H12 120.0
C12 C13 C8 120.0
C12 C13 H13 120.0
C8 C13 H13 120.0
C22 C21 C26 120.0
C22 C21 C2A 119(2)
C26 C21 C2A 121(2)
C21 C22 C23 120.0
C21 C22 H22 120.0
C23 C22 H22 120.0
C24 C23 C22 120.0
C24 C23 H23 120.0
C22 C23 H23 120.0
C23 C24 C25 120.0
C23 C24 O3 114.4(19)
C25 C24 O3 125.6(19)
C26 C25 C24 120.0
C26 C25 H25 120.0
C24 C25 H25 120.0
C25 C26 C21 120.0
C25 C26 H26 120.0
C21 C26 H26 120.0
C27 O3 C24 124(2)
O4 C27 O3 122(3)
O4 C27 C28 128(3)
O3 C27 C28 110(3)
C29 C28 C33 120.0
C29 C28 C27 122(2)
C33 C28 C27 118(2)
C30 C29 C28 120.0
C30 C29 H29 120.0
C28 C29 H29 120.0
C29 C30 C31 120.0
C29 C30 H30 120.0
C31 C30 H30 120.0
C32 C31 C30 120.0
C32 C31 Br2 120.5(14)
C30 C31 Br2 119.4(14)
C33 C32 C31 120.0
C33 C32 H32 120.0
C31 C32 H32 120.0
C32 C33 C28 120.0
C32 C33 H33 120.0
C28 C33 H33 120.0
C42 C41 C46 120.0
C42 C41 C2A 118(2)
C46 C41 C2A 121(2)
C43 C42 C41 120.0
C43 C42 H42 120.0
C41 C42 H42 120.0
C42 C43 C44 120.0
C42 C43 H43 120.0
C44 C43 H43 120.0
C45 C44 C43 120.0
C45 C44 O5 120.4(19)
C43 C44 O5 119.5(19)
C44 C45 C46 120.0
C44 C45 H45 120.0
C46 C45 H45 120.0
C45 C46 C41 120.0
C45 C46 H46 120.0
C41 C46 H46 120.0
C47 O5 C44 117(3)
O6 C47 O5 126(4)
O6 C47 C48 124(4)
O5 C47 C48 109(4)
C49 C48 C53 120.0
C49 C48 C47 124(2)
C53 C48 C47 116(2)
C48 C49 C50 120.0
C48 C49 H49 120.0
C50 C49 H49 120.0
C49 C50 C51 120.0
C49 C50 H50 120.0
C51 C50 H50 120.0
C52 C51 C50 120.0
C52 C51 Br3 119.8(12)
C50 C51 Br3 120.2(12)
C53 C52 C51 120.0
C53 C52 H52 120.0
C51 C52 H52 120.0
C52 C53 C48 120.0
C52 C53 H53 120.0
C48 C53 H53 120.0
C62 C61 C66 120.0
C62 C61 C1A 123(2)
C66 C61 C1A 117(2)
C63 C62 C61 120.0
C63 C62 H62 120.0
C61 C62 H62 120.0
C64 C63 C62 120.0
C64 C63 H63 120.0
C62 C63 H63 120.0
O7 C64 C65 111(2)
O7 C64 C63 128(2)
C65 C64 C63 120.0
C64 C65 C66 120.0
C64 C65 H65 120.0
C66 C65 H65 120.0
C65 C66 C61 120.0
C65 C66 H66 120.0
C61 C66 H66 120.0
C67 O7 C64 122(3)
O8 C67 O7 115(5)
O8 C67 C68 124(5)
O7 C67 C68 120(5)
C69 C68 C73 120.0
C69 C68 C67 117(3)
C73 C68 C67 122(3)
C70 C69 C68 120.0
C70 C69 H69 120.0
C68 C69 H69 120.0
C69 C70 C71 120.0
C69 C70 H70 120.0
C71 C70 H70 120.0
C72 C71 C70 120.0
C72 C71 Br4 117.3(19)
C70 C71 Br4 122.6(18)
C73 C72 C71 120.0
C73 C72 H72 120.0
C71 C72 H72 120.0
C72 C73 C68 120.0
C72 C73 H73 120.0
C68 C73 H73 120.0
N105 C104 C103 120.0
N105 C104 H104 120.0
C103 C104 H104 120.0
C104 N105 C106 120.0
C101 C106 N105 120.0
C101 C106 H106 120.0
N105 C106 H106 120.0
C106 C101 C102 120.0
C106 C101 H101 120.0
C102 C101 H101 120.0
C103 C102 C101 120.0
C103 C102 H102 120.0
C101 C102 H102 120.0
C102 C103 C104 120.0
C102 C103 H103 120.0
C104 C103 H103 120.0

loop_
_geom_bond_atom_site_label_1
_geom_bond_atom_site_label_2
_geom_bond_distance
Br1 C11 2.084(16)
Br2 C31 2.067(17)
Br3 C51 2.054(15)
Br4 C71 2.03(2)
C1A C2A 1.36(4)
C1A C61 1.48(3)
C1A C1 1.49(3)
C2A C21 1.49(3)
C2A C41 1.49(3)
C1 C2 1.3900
C1 C6 1.3900
C2 C3 1.3900
C2 H2 0.9400
C3 C4 1.3900
C3 H3 0.9400
C4 C5 1.3900
C4 O1 1.42(3)
C5 C6 1.3900
C5 H5 0.9400
C6 H6 0.9400
O1 C7 1.36(4)
C7 O2 1.20(4)
C7 C8 1.51(3)
C8 C9 1.3900
C8 C13 1.3900
C9 C10 1.3900
C9 H9 0.9400
C10 C11 1.3900
C10 H10 0.9400
C11 C12 1.3900
C12 C13 1.3900
C12 H12 0.9400
C13 H13 0.9400
C21 C22 1.3900
C21 C26 1.3900
C22 C23 1.3900
C22 H22 0.9400
C23 C24 1.3900
C23 H23 0.9400
C24 C25 1.3900
C24 O3 1.40(3)
C25 C26 1.3900
C25 H25 0.9400
C26 H26 0.9400
O3 C27 1.33(3)
C27 O4 1.21(3)
C27 C28 1.48(4)
C28 C29 1.3900
C28 C33 1.3900
C29 C30 1.3900
C29 H29 0.9400
C30 C31 1.3900
C30 H30 0.9400
C31 C32 1.3900
C32 C33 1.3900
C32 H32 0.9400
C33 H33 0.9400
C41 C42 1.3900
C41 C46 1.3900
C42 C43 1.3900
C42 H42 0.9400
C43 C44 1.3900
C43 H43 0.9400
C44 C45 1.3900
C44 O5 1.44(2)
C45 C46 1.3900
C45 H45 0.9400
C46 H46 0.9400
O5 C47 1.31(4)
C47 O6 1.21(4)
C47 C48 1.48(4)
C48 C49 1.3900
C48 C53 1.3900
C49 C50 1.3900
C49 H49 0.9400
C50 C51 1.3900
C50 H50 0.9400
C51 C52 1.3900
C52 C53 1.3900
C52 H52 0.9400
C53 H53 0.9400
C61 C62 1.3900
C61 C66 1.3900
C62 C63 1.3900
C62 H62 0.9400
C63 C64 1.3900
C63 H63 0.9400
C64 O7 1.38(3)
C64 C65 1.3900
C65 C66 1.3900
C65 H65 0.9400
C66 H66 0.9400
O7 C67 1.34(5)
C67 O8 1.25(5)
C67 C68 1.43(5)
C68 C69 1.3900
C68 C73 1.3900
C69 C70 1.3900
C69 H69 0.9400
C70 C71 1.3900
C70 H70 0.9400
C71 C72 1.3900
C72 C73 1.3900
C72 H72 0.9400
C73 H73 0.9400
C104 N105 1.3900
C104 C103 1.3900
C104 H104 0.9400
N105 C106 1.3900
C106 C101 1.3900
C106 H106 0.9400
C101 C102 1.3900
C101 H101 0.9400
C102 C103 1.3900
C102 H102 0.9400
C103 H103 0.9400

loop_
_geom_torsion_atom_site_label_1
_geom_torsion_atom_site_label_2
_geom_torsion_atom_site_label_3
_geom_torsion_atom_site_label_4
_geom_torsion
C61 C1A C2A C21 175(3)
C1 C1A C2A C21 -4(5)
C61 C1A C2A C41 -11(5)
C1 C1A C2A C41 171(3)
C2A C1A C1 C2 128(3)
C61 C1A C1 C2 -51(3)
C2A C1A C1 C6 -48(4)
C61 C1A C1 C6 133(2)
C6 C1 C2 C3 0.0
C1A C1 C2 C3 -176(2)
C1 C2 C3 C4 0.0
C2 C3 C4 C5 0.0
C2 C3 C4 O1 -177(2)
C3 C4 C5 C6 0.0
O1 C4 C5 C6 177(2)
C4 C5 C6 C1 0.0
C2 C1 C6 C5 0.0
C1A C1 C6 C5 176(2)
C3 C4 O1 C7 -83(3)
C5 C4 O1 C7 100(2)
C4 O1 C7 O2 7(5)
C4 O1 C7 C8 -171.0(19)
O2 C7 C8 C9 163(3)
O1 C7 C8 C9 -19(3)
O2 C7 C8 C13 -17(4)
O1 C7 C8 C13 160.8(18)
C13 C8 C9 C10 0.0
C7 C8 C9 C10 -180(2)
C8 C9 C10 C11 0.0
C9 C10 C11 C12 0.0
C9 C10 C11 Br1 176.6(16)
C10 C11 C12 C13 0.0
Br1 C11 C12 C13 -176.8(15)
C11 C12 C13 C8 0.0
C9 C8 C13 C12 0.0
C7 C8 C13 C12 180(2)
C1A C2A C21 C22 -56(4)
C41 C2A C21 C22 129(2)
C1A C2A C21 C26 123(3)
C41 C2A C21 C26 -52(3)
C26 C21 C22 C23 0.0
C2A C21 C22 C23 178(2)
C21 C22 C23 C24 0.0
C22 C23 C24 C25 0.0
C22 C23 C24 O3 -179(2)
C23 C24 C25 C26 0.0
O3 C24 C25 C26 179(2)
C24 C25 C26 C21 0.0
C22 C21 C26 C25 0.0
C2A C21 C26 C25 -178(2)
C23 C24 O3 C27 -142(3)
C25 C24 O3 C27 39(4)
C24 O3 C27 O4 8(5)
C24 O3 C27 C28 -173(2)
O4 C27 C28 C29 -179(3)
O3 C27 C28 C29 2(4)
O4 C27 C28 C33 2(5)
O3 C27 C28 C33 -177(2)
C33 C28 C29 C30 0.0
C27 C28 C29 C30 -179(3)
C28 C29 C30 C31 0.0
C29 C30 C31 C32 0.0
C29 C30 C31 Br2 -176.2(17)
C30 C31 C32 C33 0.0
Br2 C31 C32 C33 176.2(17)
C31 C32 C33 C28 0.0
C29 C28 C33 C32 0.0
C27 C28 C33 C32 179(3)
C1A C2A C41 C42 134(3)
C21 C2A C41 C42 -51(3)
C1A C2A C41 C46 -43(4)
C21 C2A C41 C46 133(2)
C46 C41 C42 C43 0.0
C2A C41 C42 C43 -177(2)
C41 C42 C43 C44 0.0
C42 C43 C44 C45 0.0
C42 C43 C44 O5 176(2)
C43 C44 C45 C46 0.0
O5 C44 C45 C46 -176(2)
C44 C45 C46 C41 0.0
C42 C41 C46 C45 0.0
C2A C41 C46 C45 177(2)
C45 C44 O5 C47 116(3)
C43 C44 O5 C47 -59(3)
C44 O5 C47 O6 2(6)
C44 O5 C47 C48 -171(2)
O6 C47 C48 C49 163(3)
O5 C47 C48 C49 -24(4)
O6 C47 C48 C53 -15(5)
O5 C47 C48 C53 158(2)
C53 C48 C49 C50 0.0
C47 C48 C49 C50 -178(3)
C48 C49 C50 C51 0.0
C49 C50 C51 C52 0.0
C49 C50 C51 Br3 178.8(15)
C50 C51 C52 C53 0.0
Br3 C51 C52 C53 -178.8(15)
C51 C52 C53 C48 0.0
C49 C48 C53 C52 0.0
C47 C48 C53 C52 178(3)
C2A C1A C61 C62 -42(4)
C1 C1A C61 C62 136(2)
C2A C1A C61 C66 133(3)
C1 C1A C61 C66 -48(3)
C66 C61 C62 C63 0.0
C1A C61 C62 C63 176(2)
C61 C62 C63 C64 0.0
C62 C63 C64 O7 -166(2)
C62 C63 C64 C65 0.0
O7 C64 C65 C66 168.3(19)
C63 C64 C65 C66 0.0
C64 C65 C66 C61 0.0
C62 C61 C66 C65 0.0
C1A C61 C66 C65 -176(2)
C65 C64 O7 C67 140(3)
C63 C64 O7 C67 -53(4)
C64 O7 C67 O8 -10(6)
C64 O7 C67 C68 178(3)
O8 C67 C68 C69 174(4)
O7 C67 C68 C69 -14(5)
O8 C67 C68 C73 3(6)
O7 C67 C68 C73 175(3)
C73 C68 C69 C70 0.0
C67 C68 C69 C70 -171(3)
C68 C69 C70 C71 0.0
C69 C70 C71 C72 0.0
C69 C70 C71 Br4 176.4(18)
C70 C71 C72 C73 0.0
Br4 C71 C72 C73 -176.6(17)
C71 C72 C73 C68 0.0
C69 C68 C73 C72 0.0
C67 C68 C73 C72 170(3)
C103 C104 N105 C106 0.0
C104 N105 C106 C101 0.0
N105 C106 C101 C102 0.0
C106 C101 C102 C103 0.0
C101 C102 C103 C104 0.0
N105 C104 C103 C102 0.0
